data_4027975
loop_
_publ_author_name
'Yunfei Du'
'Elizabeth H. Krenske'
'Jennifer E. Antoline'
'Andrew G. Lohse'
'K. N. Houk'
'Richard P. Hsung'

_publ_section_title
;
 Control of Regioselectivity and Stereoselectivity in (4 + 3)
 Cycloadditions of Chiral Oxyallyls with Unsymmetrically Disubstituted
 Furans
;
_journal_name_full 'Journal of Organic Chemistry'
_journal_page_first 1753
_journal_page_last 1759
_journal_paper_doi 10.1021/jo3011792
_journal_volume 78
_journal_year 2013
_chemical_absolute_configuration syn
_chemical_formula_moiety 'C20 H24 N2 O3'
_chemical_formula_sum 'C20 H24 N2 O3'
_chemical_formula_weight 340.41
_chemical_name_systematic
; 
 ? 
;
_space_group_IT_number 19
_symmetry_cell_setting orthorhombic
_symmetry_space_group_name_Hall 'P 2ac 2ab'
_symmetry_space_group_name_H-M 'P 21 21 21'
_atom_sites_solution_hydrogens geom
_atom_sites_solution_primary direct
_atom_sites_solution_secondary difmap
_audit_creation_method SHELXL-97
_cell_angle_alpha 90.00
_cell_angle_beta 90.00
_cell_angle_gamma 90.00
_cell_formula_units_Z 4
_cell_length_a 6.7377(8)
_cell_length_b 14.7429(18)
_cell_length_c 18.131(2)
_cell_measurement_reflns_used 2947
_cell_measurement_temperature 173(2)
_cell_measurement_theta_max 27.02
_cell_measurement_theta_min 2.64
_cell_volume 1801.0(4)
_computing_cell_refinement 'Bruker SAINT'
_computing_data_collection 'Bruker APEX2'
_computing_data_reduction 'Bruker SAINT'
_computing_molecular_graphics 'Bruker SHELXTL'
_computing_publication_material 'Bruker SHELXTL'
_computing_structure_refinement 'SHELXL-97 (Sheldrick, 1997)'
_computing_structure_solution 'SHELXS-97 (Sheldrick, 1990)'
_diffrn_ambient_temperature 173(2)
_diffrn_measured_fraction_theta_full 0.997
_diffrn_measured_fraction_theta_max 0.997
_diffrn_measurement_device_type 'Bruker APEX-II CCD'
_diffrn_measurement_method '\f and \w scans'
_diffrn_radiation_monochromator graphite
_diffrn_radiation_source 'normal-focus sealed tube'
_diffrn_radiation_type MoK\a
_diffrn_radiation_wavelength 0.71073
_diffrn_reflns_av_R_equivalents 0.0336
_diffrn_reflns_av_sigmaI/netI 0.0261
_diffrn_reflns_limit_h_max 8
_diffrn_reflns_limit_h_min -8
_diffrn_reflns_limit_k_max 19
_diffrn_reflns_limit_k_min -18
_diffrn_reflns_limit_l_max 23
_diffrn_reflns_limit_l_min -23
_diffrn_reflns_number 19968
_diffrn_reflns_theta_full 27.48
_diffrn_reflns_theta_max 27.48
_diffrn_reflns_theta_min 1.78
_diffrn_standards_number 0
_exptl_absorpt_coefficient_mu 0.085
_exptl_absorpt_correction_T_max 0.9907
_exptl_absorpt_correction_T_min 0.9588
_exptl_absorpt_correction_type multi-scan
_exptl_absorpt_process_details 'SADABS, R. Blessing, 1995'
_exptl_crystal_colour colorless
_exptl_crystal_density_diffrn 1.255
_exptl_crystal_description needle
_exptl_crystal_F_000 728
_exptl_crystal_size_max 0.50
_exptl_crystal_size_mid 0.15
_exptl_crystal_size_min 0.11
_refine_diff_density_max 0.181
_refine_diff_density_min -0.246
_refine_diff_density_rms 0.066
_refine_ls_abs_structure_details 'Flack H D (1983), Acta Cryst. A39, 876-881'
_refine_ls_abs_structure_Flack 0.8(9)
_refine_ls_extinction_method none
_refine_ls_goodness_of_fit_ref 1.049
_refine_ls_hydrogen_treatment constr
_refine_ls_matrix_type full
_refine_ls_number_parameters 230
_refine_ls_number_reflns 4109
_refine_ls_number_restraints 0
_refine_ls_restrained_S_all 1.049
_refine_ls_R_factor_all 0.0423
_refine_ls_R_factor_gt 0.0360
_refine_ls_shift/su_max 0.000
_refine_ls_shift/su_mean 0.000
_refine_ls_structure_factor_coef Fsqd
_refine_ls_weighting_details 'calc w=1/[\s^2^(Fo^2^)+(0.0528P)^2^+0.1130P] where P=(Fo^2^+2Fc^2^)/3'
_refine_ls_weighting_scheme calc
_refine_ls_wR_factor_gt 0.0859
_refine_ls_wR_factor_ref 0.0910
_reflns_number_gt 3658
_reflns_number_total 4109
_reflns_threshold_expression >2sigma(I)
_cod_data_source_file jo3011792_si_004.cif
_cod_data_source_block 12024_0m
_cod_database_code 4027975

loop_
_symmetry_equiv_pos_as_xyz
'x, y, z'
'-x+1/2, -y, z+1/2'
'-x, y+1/2, -z+1/2'
'x+1/2, -y+1/2, -z'

loop_
_atom_site_label
_atom_site_type_symbol
_atom_site_fract_x
_atom_site_fract_y
_atom_site_fract_z
_atom_site_U_iso_or_equiv
_atom_site_adp_type
_atom_site_occupancy
_atom_site_symmetry_multiplicity
_atom_site_calc_flag
_atom_site_refinement_flags
O1 O 0.21546(16) 0.04563(7) 0.07027(5) 0.0364(2) Uani 1 1 d .
O2 O 0.55730(17) 0.22258(7) 0.02306(5) 0.0365(2) Uani 1 1 d .
O3 O 0.40762(15) 0.13763(6) -0.17852(5) 0.0324(2) Uani 1 1 d .
N1 N 0.50975(18) 0.03937(8) 0.00529(6) 0.0316(3) Uani 1 1 d .
N2 N 0.50358(19) -0.01341(8) 0.11973(6) 0.0330(3) Uani 1 1 d .
C1 C 0.3923(2) 0.02699(9) 0.06619(8) 0.0299(3) Uani 1 1 d .
C2 C 0.4321(3) -0.01503(12) 0.19535(8) 0.0444(4) Uani 1 1 d .
H2A H 0.2867 -0.0132 0.1955 0.067 Uiso 1 1 calc R
H2B H 0.4840 0.0377 0.2220 0.067 Uiso 1 1 calc R
H2C H 0.4774 -0.0707 0.2196 0.067 Uiso 1 1 calc R
C3 C 0.8402(2) -0.07938(10) 0.13326(8) 0.0368(3) Uani 1 1 d .
H3A H 0.8383 -0.0791 0.1873 0.055 Uiso 1 1 calc R
H3B H 0.9771 -0.0723 0.1159 0.055 Uiso 1 1 calc R
H3C H 0.7864 -0.1370 0.1152 0.055 Uiso 1 1 calc R
C4 C 0.7146(2) -0.00160(9) 0.10443(7) 0.0306(3) Uani 1 1 d .
H4A H 0.7603 0.0558 0.1284 0.037 Uiso 1 1 calc R
C5 C 0.7153(2) 0.01245(9) 0.01903(7) 0.0282(3) Uani 1 1 d .
H5A H 0.8064 0.0635 0.0060 0.034 Uiso 1 1 calc R
C6 C 0.7728(2) -0.07162(9) -0.02412(7) 0.0295(3) Uani 1 1 d .
C7 C 0.9660(2) -0.08200(10) -0.05017(8) 0.0367(3) Uani 1 1 d .
H7A H 1.0608 -0.0354 -0.0419 0.044 Uiso 1 1 calc R
C8 C 1.0213(3) -0.15981(11) -0.08815(9) 0.0467(4) Uani 1 1 d .
H8A H 1.1528 -0.1657 -0.1064 0.056 Uiso 1 1 calc R
C9 C 0.8865(3) -0.22837(11) -0.09938(9) 0.0500(5) Uani 1 1 d .
H9A H 0.9244 -0.2815 -0.1254 0.060 Uiso 1 1 calc R
C10 C 0.6952(3) -0.21961(11) -0.07257(9) 0.0465(4) Uani 1 1 d .
H10A H 0.6029 -0.2676 -0.0792 0.056 Uiso 1 1 calc R
C11 C 0.6372(2) -0.14106(10) -0.03599(8) 0.0372(3) Uani 1 1 d .
H11A H 0.5045 -0.1349 -0.0191 0.045 Uiso 1 1 calc R
C12 C 0.4445(2) 0.10021(9) -0.05247(7) 0.0276(3) Uani 1 1 d .
H12A H 0.2962 0.0981 -0.0523 0.033 Uiso 1 1 calc R
C13 C 0.5020(2) 0.19905(9) -0.03704(7) 0.0264(3) Uani 1 1 d .
C14 C 0.4789(2) 0.26456(9) -0.10059(7) 0.0278(3) Uani 1 1 d .
H14A H 0.5685 0.3170 -0.0931 0.033 Uiso 1 1 calc R
H14B H 0.3408 0.2875 -0.1017 0.033 Uiso 1 1 calc R
C15 C 0.5274(2) 0.21879(9) -0.17460(7) 0.0279(3) Uani 1 1 d .
C16 C 0.7370(2) 0.18138(10) -0.17141(7) 0.0298(3) Uani 1 1 d .
C17 C 0.7247(2) 0.09726(10) -0.14615(7) 0.0330(3) Uani 1 1 d .
H17A H 0.8335 0.0574 -0.1385 0.040 Uiso 1 1 calc R
C18 C 0.5100(2) 0.07506(9) -0.13160(7) 0.0319(3) Uani 1 1 d .
H18A H 0.4779 0.0106 -0.1440 0.038 Uiso 1 1 calc R
C19 C 0.4801(2) 0.27902(10) -0.23981(8) 0.0382(4) Uani 1 1 d .
H19A H 0.5194 0.2484 -0.2855 0.057 Uiso 1 1 calc R
H19B H 0.5530 0.3363 -0.2352 0.057 Uiso 1 1 calc R
H19C H 0.3373 0.2914 -0.2410 0.057 Uiso 1 1 calc R
C20 C 0.9141(2) 0.23664(12) -0.18938(8) 0.0389(3) Uani 1 1 d .
H20A H 1.0342 0.2006 -0.1810 0.058 Uiso 1 1 calc R
H20B H 0.9168 0.2906 -0.1578 0.058 Uiso 1 1 calc R
H20C H 0.9083 0.2552 -0.2412 0.058 Uiso 1 1 calc R

loop_
_atom_site_aniso_label
_atom_site_aniso_U_11
_atom_site_aniso_U_22
_atom_site_aniso_U_33
_atom_site_aniso_U_23
_atom_site_aniso_U_13
_atom_site_aniso_U_12
O1 0.0322(6) 0.0381(5) 0.0390(6) 0.0058(4) 0.0063(5) 0.0033(5)
O2 0.0385(6) 0.0458(6) 0.0252(5) -0.0040(4) -0.0039(4) -0.0016(5)
O3 0.0359(5) 0.0348(5) 0.0266(5) 0.0012(4) -0.0088(4) -0.0035(4)
N1 0.0292(6) 0.0353(6) 0.0304(6) 0.0108(4) 0.0023(5) 0.0040(5)
N2 0.0347(7) 0.0363(6) 0.0281(6) 0.0056(5) 0.0029(5) 0.0029(5)
C1 0.0325(8) 0.0257(6) 0.0316(7) 0.0026(5) 0.0033(6) -0.0009(6)
C2 0.0501(10) 0.0537(10) 0.0292(7) 0.0056(6) 0.0083(7) 0.0073(8)
C3 0.0345(8) 0.0425(8) 0.0335(7) 0.0099(6) -0.0022(6) 0.0021(6)
C4 0.0355(8) 0.0279(6) 0.0284(6) 0.0025(5) -0.0006(6) -0.0013(6)
C5 0.0273(7) 0.0285(6) 0.0287(6) 0.0048(5) 0.0008(6) -0.0004(5)
C6 0.0350(8) 0.0279(6) 0.0256(6) 0.0041(5) -0.0043(6) 0.0017(6)
C7 0.0367(9) 0.0376(7) 0.0357(7) 0.0021(6) -0.0035(6) 0.0036(6)
C8 0.0498(10) 0.0499(9) 0.0405(8) -0.0030(7) -0.0016(8) 0.0158(8)
C9 0.0764(14) 0.0378(9) 0.0359(8) -0.0067(7) -0.0081(9) 0.0138(9)
C10 0.0694(12) 0.0335(8) 0.0367(8) 0.0000(6) -0.0129(8) -0.0085(8)
C11 0.0430(9) 0.0364(8) 0.0323(7) 0.0036(6) -0.0053(6) -0.0058(7)
C12 0.0277(7) 0.0294(6) 0.0257(6) 0.0048(5) -0.0015(5) 0.0003(5)
C13 0.0220(6) 0.0330(7) 0.0244(6) -0.0002(5) 0.0014(5) 0.0033(5)
C14 0.0297(7) 0.0258(6) 0.0280(6) 0.0013(5) 0.0021(6) 0.0004(5)
C15 0.0286(7) 0.0312(6) 0.0239(6) 0.0026(5) -0.0019(5) 0.0008(6)
C16 0.0307(7) 0.0399(7) 0.0187(6) -0.0019(5) 0.0000(6) 0.0041(6)
C17 0.0377(8) 0.0382(7) 0.0233(6) 0.0004(5) 0.0022(6) 0.0108(6)
C18 0.0412(9) 0.0276(6) 0.0269(6) -0.0001(5) -0.0032(6) 0.0016(6)
C19 0.0396(9) 0.0462(8) 0.0288(7) 0.0108(6) -0.0004(6) 0.0083(7)
C20 0.0328(8) 0.0545(9) 0.0293(7) 0.0040(7) 0.0046(6) 0.0014(7)

loop_
_atom_type_symbol
_atom_type_description
_atom_type_scat_dispersion_real
_atom_type_scat_dispersion_imag
_atom_type_scat_source
C C 0.0033 0.0016 'International Tables Vol C Tables 4.2.6.8 and 6.1.1.4'
H H 0.0000 0.0000 'International Tables Vol C Tables 4.2.6.8 and 6.1.1.4'
N N 0.0061 0.0033 'International Tables Vol C Tables 4.2.6.8 and 6.1.1.4'
O O 0.0106 0.0060 'International Tables Vol C Tables 4.2.6.8 and 6.1.1.4'

loop_
_geom_angle_atom_site_label_1
_geom_angle_atom_site_label_2
_geom_angle_atom_site_label_3
_geom_angle
C18 O3 C15 103.60(10)
C1 N1 C12 119.34(11)
C1 N1 C5 111.94(11)
C12 N1 C5 125.39(11)
C1 N2 C2 119.78(13)
C1 N2 C4 110.39(11)
C2 N2 C4 120.27(12)
O1 C1 N2 126.15(13)
O1 C1 N1 125.48(13)
N2 C1 N1 108.30(12)
N2 C2 H2A 109.5
N2 C2 H2B 109.5
H2A C2 H2B 109.5
N2 C2 H2C 109.5
H2A C2 H2C 109.5
H2B C2 H2C 109.5
C4 C3 H3A 109.5
C4 C3 H3B 109.5
H3A C3 H3B 109.5
C4 C3 H3C 109.5
H3A C3 H3C 109.5
H3B C3 H3C 109.5
N2 C4 C3 112.81(12)
N2 C4 C5 101.96(11)
C3 C4 C5 116.08(12)
N2 C4 H4A 108.5
C3 C4 H4A 108.5
C5 C4 H4A 108.5
N1 C5 C6 112.09(12)
N1 C5 C4 101.65(11)
C6 C5 C4 113.82(11)
N1 C5 H5A 109.7
C6 C5 H5A 109.7
C4 C5 H5A 109.7
C11 C6 C7 118.76(13)
C11 C6 C5 120.97(14)
C7 C6 C5 120.23(13)
C8 C7 C6 120.62(15)
C8 C7 H7A 119.7
C6 C7 H7A 119.7
C9 C8 C7 120.24(17)
C9 C8 H8A 119.9
C7 C8 H8A 119.9
C8 C9 C10 119.68(15)
C8 C9 H9A 120.2
C10 C9 H9A 120.2
C9 C10 C11 120.49(16)
C9 C10 H10A 119.8
C11 C10 H10A 119.8
C6 C11 C10 120.19(16)
C6 C11 H11A 119.9
C10 C11 H11A 119.9
N1 C12 C13 112.34(11)
N1 C12 C18 115.86(11)
C13 C12 C18 108.97(10)
N1 C12 H12A 106.3
C13 C12 H12A 106.3
C18 C12 H12A 106.3
O2 C13 C14 122.58(12)
O2 C13 C12 121.17(12)
C14 C13 C12 116.23(11)
C13 C14 C15 111.29(10)
C13 C14 H14A 109.4
C15 C14 H14A 109.4
C13 C14 H14B 109.4
C15 C14 H14B 109.4
H14A C14 H14B 108.0
O3 C15 C19 109.26(11)
O3 C15 C16 102.76(11)
C19 C15 C16 116.07(12)
O3 C15 C14 106.70(10)
C19 C15 C14 112.32(11)
C16 C15 C14 108.93(11)
C17 C16 C20 129.93(14)
C17 C16 C15 107.16(13)
C20 C16 C15 122.78(12)
C16 C17 C18 108.93(13)
C16 C17 H17A 125.5
C18 C17 H17A 125.5
O3 C18 C17 102.62(11)
O3 C18 C12 105.03(11)
C17 C18 C12 112.61(12)
O3 C18 H18A 112.0
C17 C18 H18A 112.0
C12 C18 H18A 112.0
C15 C19 H19A 109.5
C15 C19 H19B 109.5
H19A C19 H19B 109.5
C15 C19 H19C 109.5
H19A C19 H19C 109.5
H19B C19 H19C 109.5
C16 C20 H20A 109.5
C16 C20 H20B 109.5
H20A C20 H20B 109.5
C16 C20 H20C 109.5
H20A C20 H20C 109.5
H20B C20 H20C 109.5

loop_
_geom_bond_atom_site_label_1
_geom_bond_atom_site_label_2
_geom_bond_distance
O1 C1 1.2248(18)
O2 C13 1.2027(16)
O3 C18 1.4321(16)
O3 C15 1.4452(16)
N1 C1 1.3708(18)
N1 C12 1.4473(16)
N1 C5 1.4623(19)
N2 C1 1.3637(18)
N2 C2 1.4533(18)
N2 C4 1.4592(19)
C2 H2A 0.9800
C2 H2B 0.9800
C2 H2C 0.9800
C3 C4 1.518(2)
C3 H3A 0.9800
C3 H3B 0.9800
C3 H3C 0.9800
C4 C5 1.5623(18)
C4 H4A 1.0000
C5 C6 1.5160(19)
C5 H5A 1.0000
C6 C11 1.389(2)
C6 C7 1.393(2)
C7 C8 1.389(2)
C7 H7A 0.9500
C8 C9 1.374(3)
C8 H8A 0.9500
C9 C10 1.383(3)
C9 H9A 0.9500
C10 C11 1.391(2)
C10 H10A 0.9500
C11 H11A 0.9500
C12 C13 1.5336(18)
C12 C18 1.5461(18)
C12 H12A 1.0000
C13 C14 1.5115(18)
C14 C15 1.5372(18)
C14 H14A 0.9900
C14 H14B 0.9900
C15 C19 1.5125(18)
C15 C16 1.5171(19)
C16 C17 1.325(2)
C16 C20 1.481(2)
C17 C18 1.506(2)
C17 H17A 0.9500
C18 H18A 1.0000
C19 H19A 0.9800
C19 H19B 0.9800
C19 H19C 0.9800
C20 H20A 0.9800
C20 H20B 0.9800
C20 H20C 0.9800

loop_
_geom_torsion_atom_site_label_1
_geom_torsion_atom_site_label_2
_geom_torsion_atom_site_label_3
_geom_torsion_atom_site_label_4
_geom_torsion
C2 N2 C1 O1 -17.5(2)
C4 N2 C1 O1 -163.84(14)
C2 N2 C1 N1 165.39(13)
C4 N2 C1 N1 19.05(16)
C12 N1 C1 O1 18.0(2)
C5 N1 C1 O1 178.50(13)
C12 N1 C1 N2 -164.89(12)
C5 N1 C1 N2 -4.36(16)
C1 N2 C4 C3 -149.77(12)
C2 N2 C4 C3 64.08(18)
C1 N2 C4 C5 -24.55(14)
C2 N2 C4 C5 -170.71(12)
C1 N1 C5 C6 111.41(13)
C12 N1 C5 C6 -89.48(15)
C1 N1 C5 C4 -10.50(15)
C12 N1 C5 C4 148.61(12)
N2 C4 C5 N1 20.03(13)
C3 C4 C5 N1 143.06(12)
N2 C4 C5 C6 -100.68(14)
C3 C4 C5 C6 22.35(18)
N1 C5 C6 C11 -35.98(17)
C4 C5 C6 C11 78.69(16)
N1 C5 C6 C7 146.52(12)
C4 C5 C6 C7 -98.82(15)
C11 C6 C7 C8 0.8(2)
C5 C6 C7 C8 178.38(13)
C6 C7 C8 C9 -1.1(2)
C7 C8 C9 C10 -0.1(2)
C8 C9 C10 C11 1.6(2)
C7 C6 C11 C10 0.7(2)
C5 C6 C11 C10 -176.86(13)
C9 C10 C11 C6 -1.9(2)
C1 N1 C12 C13 85.68(15)
C5 N1 C12 C13 -72.03(17)
C1 N1 C12 C18 -148.18(13)
C5 N1 C12 C18 54.11(18)
N1 C12 C13 O2 -14.05(19)
C18 C12 C13 O2 -143.83(13)
N1 C12 C13 C14 167.80(12)
C18 C12 C13 C14 38.01(16)
O2 C13 C14 C15 146.67(13)
C12 C13 C14 C15 -35.20(17)
C18 O3 C15 C19 160.80(11)
C18 O3 C15 C16 36.99(12)
C18 O3 C15 C14 -77.54(12)
C13 C14 C15 O3 52.91(14)
C13 C14 C15 C19 172.61(12)
C13 C14 C15 C16 -57.37(15)
O3 C15 C16 C17 -22.90(13)
C19 C15 C16 C17 -142.06(13)
C14 C15 C16 C17 90.00(13)
O3 C15 C16 C20 160.95(12)
C19 C15 C16 C20 41.79(18)
C14 C15 C16 C20 -86.14(14)
C20 C16 C17 C18 175.78(13)
C15 C16 C17 C18 0.01(15)
C15 O3 C18 C17 -36.84(12)
C15 O3 C18 C12 81.07(12)
C16 C17 C18 O3 23.09(14)
C16 C17 C18 C12 -89.31(13)
N1 C12 C18 O3 172.88(11)
C13 C12 C18 O3 -59.29(14)
N1 C12 C18 C17 -76.22(15)
C13 C12 C18 C17 51.61(14)
